data_4107747
loop_
_publ_author_name
'Kevin J. Frankowski'
'Jennifer E. Golden'
'Yibin Zeng'
'Yao Lei'
'Jeffrey Aub\'e'

_publ_contact_author
; 
   Prof. Jeffrey Aub\'e 
   Department of Medicinal Chemistry -- University of Kansas 
   Malott Hall 
   1251 Wescoe Hall Dr, Rm 4070 
   Lawrence, KS  66045-7582  USA 
;
_publ_contact_author_email jaube@ku.edu
_publ_contact_author_fax 1(785)8645326
_publ_contact_author_phone 1(785)8644496
_publ_section_title
;
 Syntheses of the Stemona Alkaloids (\+-)-Stenine, (\+-)-Neostenine, and
 (\+-)-13-Epineostenine Using a Stereodivergent Diels-Alder/Azido-Schmidt
 Reaction
;
_journal_name_full 'Journal of the American Chemical Society'
_journal_page_first 6018
_journal_page_last 6024
_journal_paper_doi 10.1021/ja800574m
_journal_volume 130
_journal_year 2008
_chemical_formula_sum 'C17 H27 N O2'
_chemical_formula_weight 277.40
_chemical_name_systematic
; 
 ? 
;
_space_group_IT_number 2
_symmetry_cell_setting triclinic
_symmetry_space_group_name_Hall '-P 1'
_symmetry_space_group_name_H-M 'P -1'
_atom_sites_solution_hydrogens geom
_atom_sites_solution_primary direct
_atom_sites_solution_secondary difmap
_audit_creation_method SHELXL-97
_cell_angle_alpha 98.420(2)
_cell_angle_beta 109.421(2)
_cell_angle_gamma 111.490(2)
_cell_formula_units_Z 2
_cell_length_a 9.2660(8)
_cell_length_b 9.7945(8)
_cell_length_c 9.8086(8)
_cell_measurement_reflns_used 4147
_cell_measurement_temperature 100(2)
_cell_measurement_theta_max 30.56
_cell_measurement_theta_min 2.31
_cell_volume 743.78(11)
_computing_cell_refinement 'Bruker SAINT'
_computing_data_collection 'Bruker SMART'
_computing_data_reduction 'Bruker SAINT'
_computing_molecular_graphics 'Bruker SHELXTL'
_computing_publication_material 'Bruker SHELXTL'
_computing_structure_refinement 'Bruker SHELXTL'
_computing_structure_solution 'Bruker SHELXTL'
_diffrn_ambient_temperature 100(2)
_diffrn_measured_fraction_theta_full 0.990
_diffrn_measured_fraction_theta_max 0.990
_diffrn_measurement_device_type 'Bruker SMART APEX CCD area detector'
_diffrn_measurement_method 'phi and omega scans'
_diffrn_radiation_monochromator graphite
_diffrn_radiation_source 'fine-focus sealed tube'
_diffrn_radiation_type MoK\a
_diffrn_radiation_wavelength 0.71073
_diffrn_reflns_av_R_equivalents 0.0405
_diffrn_reflns_av_sigmaI/netI 0.0437
_diffrn_reflns_limit_h_max 13
_diffrn_reflns_limit_h_min -13
_diffrn_reflns_limit_k_max 14
_diffrn_reflns_limit_k_min -13
_diffrn_reflns_limit_l_max 13
_diffrn_reflns_limit_l_min -14
_diffrn_reflns_number 9683
_diffrn_reflns_theta_full 30.57
_diffrn_reflns_theta_max 30.57
_diffrn_reflns_theta_min 2.35
_diffrn_standards_decay_% 0.00
_exptl_absorpt_coefficient_mu 0.080
_exptl_absorpt_correction_T_max 1.000
_exptl_absorpt_correction_T_min 0.869
_exptl_absorpt_correction_type empirical
_exptl_crystal_colour Colorless
_exptl_crystal_density_diffrn 1.239
_exptl_crystal_description Irregular
_exptl_crystal_F_000 304
_exptl_crystal_size_max 0.46
_exptl_crystal_size_mid 0.24
_exptl_crystal_size_min 0.12
_refine_diff_density_max 0.443
_refine_diff_density_min -0.265
_refine_diff_density_rms 0.060
_refine_ls_extinction_method none
_refine_ls_goodness_of_fit_ref 0.998
_refine_ls_hydrogen_treatment mixed
_refine_ls_matrix_type full
_refine_ls_number_parameters 289
_refine_ls_number_reflns 4522
_refine_ls_number_restraints 0
_refine_ls_restrained_S_all 0.998
_refine_ls_R_factor_all 0.0507
_refine_ls_R_factor_gt 0.0432
_refine_ls_shift/su_max 0.000
_refine_ls_shift/su_mean 0.000
_refine_ls_structure_factor_coef Fsqd
_refine_ls_weighting_details 'calc w=1/[\s^2^(Fo^2^)+(0.0742P)^2^+0.0000P] where P=(Fo^2^+2Fc^2^)/3'
_refine_ls_weighting_scheme calc
_refine_ls_wR_factor_gt 0.1116
_refine_ls_wR_factor_ref 0.1156
_reflns_number_gt 3719
_reflns_number_total 4522
_reflns_threshold_expression >2sigma(I)
_cod_data_source_file ja800574m-file005.cif
_cod_data_source_block k94d
_cod_database_code 4107747

loop_
_symmetry_equiv_pos_as_xyz
'x, y, z'
'-x, -y, -z'

loop_
_atom_site_label
_atom_site_type_symbol
_atom_site_fract_x
_atom_site_fract_y
_atom_site_fract_z
_atom_site_U_iso_or_equiv
_atom_site_adp_type
_atom_site_occupancy
_atom_site_symmetry_multiplicity
_atom_site_calc_flag
O1 O 0.16090(8) 0.46838(7) 0.17836(7) 0.01762(15) Uani 1 1 d
O2 O 0.25046(9) 0.63535(8) 0.05733(8) 0.02421(17) Uani 1 1 d
N N 0.30013(9) 0.06064(8) 0.20004(8) 0.01572(16) Uani 1 1 d
C1 C 0.19103(11) 0.50400(10) 0.05921(10) 0.01781(18) Uani 1 1 d
C2 C 0.13754(11) 0.35776(10) -0.06205(10) 0.01653(17) Uani 1 1 d
H2 H 0.0172(14) 0.3249(13) -0.1230(13) 0.021(3) Uiso 1 1 d
C3 C 0.15191(11) 0.24819(10) 0.03382(9) 0.01425(17) Uani 1 1 d
H3 H 0.0762(14) 0.1393(14) -0.0259(13) 0.021(3) Uiso 1 1 d
C4 C 0.08455(11) 0.29918(9) 0.14425(10) 0.01475(17) Uani 1 1 d
H4 H -0.0407(14) 0.2606(13) 0.0893(13) 0.020(3) Uiso 1 1 d
C5 C 0.12489(11) 0.25699(10) 0.29077(9) 0.01529(17) Uani 1 1 d
H5 H 0.0558(13) 0.1436(13) 0.2608(12) 0.016(3) Uiso 1 1 d
C6 C 0.31493(11) 0.29657(10) 0.36727(9) 0.01531(17) Uani 1 1 d
H6 H 0.3798(14) 0.4098(13) 0.3900(13) 0.022(3) Uiso 1 1 d
C7 C 0.37489(10) 0.22901(10) 0.25842(9) 0.01504(17) Uani 1 1 d
H7 H 0.5048(14) 0.2717(12) 0.3120(13) 0.017(3) Uiso 1 1 d
C8 C 0.33735(11) 0.27207(10) 0.11107(9) 0.01503(17) Uani 1 1 d
H8 H 0.4166(14) 0.3821(13) 0.1318(12) 0.018(3) Uiso 1 1 d
C9 C 0.37434(12) 0.16172(11) 0.01284(11) 0.01976(19) Uani 1 1 d
H9A H 0.2810(15) 0.1147(13) -0.0920(13) 0.023(3) Uiso 1 1 d
H9B H 0.4836(16) 0.2140(14) 0.0049(14) 0.032(3) Uiso 1 1 d
C10 C 0.37600(12) 0.03849(10) 0.09334(10) 0.01844(18) Uani 1 1 d
H10A H 0.3112(14) -0.0699(13) 0.0234(13) 0.018(3) Uiso 1 1 d
H10B H 0.4948(15) 0.0546(13) 0.1486(13) 0.022(3) Uiso 1 1 d
C11 C 0.33474(12) -0.01777(11) 0.31406(11) 0.02024(19) Uani 1 1 d
H11A H 0.3149(14) -0.1216(13) 0.2582(13) 0.022(3) Uiso 1 1 d
H11B H 0.4590(16) 0.0400(13) 0.3882(14) 0.025(3) Uiso 1 1 d
C12 C 0.21757(13) -0.03680(11) 0.39599(11) 0.02144(19) Uani 1 1 d
H12A H 0.2117(16) -0.1259(14) 0.4356(15) 0.032(3) Uiso 1 1 d
H12B H 0.1001(14) -0.0685(13) 0.3165(13) 0.022(3) Uiso 1 1 d
C13 C 0.26665(13) 0.10324(11) 0.52636(11) 0.0219(2) Uani 1 1 d
H13A H 0.1595(16) 0.1015(14) 0.5307(14) 0.027(3) Uiso 1 1 d
H13B H 0.3334(14) 0.0939(13) 0.6242(13) 0.022(3) Uiso 1 1 d
C14 C 0.37204(12) 0.26275(11) 0.51953(10) 0.01888(18) Uani 1 1 d
H14A H 0.3802(14) 0.3428(13) 0.6005(13) 0.022(3) Uiso 1 1 d
H14B H 0.4913(16) 0.2831(14) 0.5494(14) 0.029(3) Uiso 1 1 d
C15 C 0.23361(13) 0.38184(12) -0.16237(11) 0.0220(2) Uani 1 1 d
H15A H 0.1883(15) 0.2855(14) -0.2439(14) 0.029(3) Uiso 1 1 d
H15B H 0.3567(17) 0.4141(14) -0.1049(14) 0.033(3) Uiso 1 1 d
H15C H 0.2236(15) 0.4613(15) -0.2079(14) 0.032(3) Uiso 1 1 d
C16 C 0.06575(12) 0.33167(11) 0.39640(10) 0.02057(19) Uani 1 1 d
H16A H 0.0972(15) 0.3048(13) 0.4930(14) 0.025(3) Uiso 1 1 d
H16B H 0.1273(16) 0.4433(15) 0.4241(14) 0.031(3) Uiso 1 1 d
C17 C -0.12602(13) 0.28186(13) 0.32894(12) 0.0243(2) Uani 1 1 d
H17A H -0.1585(17) 0.3249(15) 0.4018(15) 0.036(3) Uiso 1 1 d
H17B H -0.1639(16) 0.3149(15) 0.2356(16) 0.038(4) Uiso 1 1 d
H17C H -0.1898(16) 0.1715(16) 0.3036(14) 0.033(3) Uiso 1 1 d

loop_
_atom_site_aniso_label
_atom_site_aniso_U_11
_atom_site_aniso_U_22
_atom_site_aniso_U_33
_atom_site_aniso_U_23
_atom_site_aniso_U_13
_atom_site_aniso_U_12
O1 0.0225(3) 0.0145(3) 0.0160(3) 0.0037(2) 0.0092(3) 0.0077(3)
O2 0.0303(4) 0.0169(3) 0.0265(4) 0.0087(3) 0.0129(3) 0.0099(3)
N 0.0182(4) 0.0144(3) 0.0148(3) 0.0045(3) 0.0077(3) 0.0069(3)
C1 0.0189(4) 0.0183(4) 0.0171(4) 0.0062(3) 0.0073(3) 0.0091(3)
C2 0.0183(4) 0.0165(4) 0.0134(4) 0.0050(3) 0.0064(3) 0.0063(3)
C3 0.0157(4) 0.0128(4) 0.0119(4) 0.0029(3) 0.0058(3) 0.0043(3)
C4 0.0147(4) 0.0133(4) 0.0139(4) 0.0025(3) 0.0059(3) 0.0045(3)
C5 0.0161(4) 0.0151(4) 0.0129(4) 0.0025(3) 0.0070(3) 0.0049(3)
C6 0.0157(4) 0.0135(4) 0.0124(4) 0.0019(3) 0.0051(3) 0.0036(3)
C7 0.0132(4) 0.0147(4) 0.0137(4) 0.0033(3) 0.0046(3) 0.0040(3)
C8 0.0155(4) 0.0147(4) 0.0148(4) 0.0045(3) 0.0079(3) 0.0052(3)
C9 0.0226(4) 0.0218(4) 0.0199(4) 0.0067(3) 0.0132(4) 0.0111(4)
C10 0.0197(4) 0.0186(4) 0.0190(4) 0.0046(3) 0.0101(3) 0.0091(3)
C11 0.0240(5) 0.0178(4) 0.0194(4) 0.0069(3) 0.0086(4) 0.0098(4)
C12 0.0260(5) 0.0177(4) 0.0188(4) 0.0076(3) 0.0098(4) 0.0068(4)
C13 0.0265(5) 0.0206(4) 0.0164(4) 0.0069(3) 0.0092(4) 0.0077(4)
C14 0.0197(4) 0.0187(4) 0.0126(4) 0.0028(3) 0.0048(3) 0.0054(3)
C15 0.0281(5) 0.0224(5) 0.0176(4) 0.0083(4) 0.0127(4) 0.0097(4)
C16 0.0237(5) 0.0227(5) 0.0165(4) 0.0037(3) 0.0111(4) 0.0100(4)
C17 0.0266(5) 0.0304(5) 0.0252(5) 0.0103(4) 0.0166(4) 0.0164(4)

loop_
_atom_type_symbol
_atom_type_description
_atom_type_scat_dispersion_real
_atom_type_scat_dispersion_imag
_atom_type_scat_source
C C 0.0033 0.0016 'International Tables Vol C Tables 4.2.6.8 and 6.1.1.4'
H H 0.0000 0.0000 'International Tables Vol C Tables 4.2.6.8 and 6.1.1.4'
N N 0.0061 0.0033 'International Tables Vol C Tables 4.2.6.8 and 6.1.1.4'
O O 0.0106 0.0060 'International Tables Vol C Tables 4.2.6.8 and 6.1.1.4'

loop_
_geom_angle_atom_site_label_1
_geom_angle_atom_site_label_2
_geom_angle_atom_site_label_3
_geom_angle
C1 O1 C4 108.54(6)
C11 N C7 115.63(7)
C11 N C10 111.44(7)
C7 N C10 102.34(6)
O2 C1 O1 121.77(8)
O2 C1 C2 128.42(8)
O1 C1 C2 109.80(7)
C1 C2 C15 113.66(8)
C1 C2 C3 101.00(7)
C15 C2 C3 119.22(8)
C1 C2 H2 104.2(7)
C15 C2 H2 109.5(7)
C3 C2 H2 108.1(6)
C4 C3 C8 113.84(7)
C4 C3 C2 99.26(7)
C8 C3 C2 111.55(7)
C4 C3 H3 109.5(7)
C8 C3 H3 110.0(6)
C2 C3 H3 112.3(6)
O1 C4 C5 110.02(6)
O1 C4 C3 103.48(6)
C5 C4 C3 117.71(7)
O1 C4 H4 106.6(6)
C5 C4 H4 109.7(6)
C3 C4 H4 108.6(7)
C4 C5 C6 110.60(7)
C4 C5 C16 111.14(7)
C6 C5 C16 112.66(7)
C4 C5 H5 105.8(6)
C6 C5 H5 109.2(6)
C16 C5 H5 107.1(6)
C7 C6 C5 112.25(7)
C7 C6 C14 111.96(7)
C5 C6 C14 115.29(7)
C7 C6 H6 103.3(7)
C5 C6 H6 106.8(6)
C14 C6 H6 106.2(6)
N C7 C8 101.39(6)
N C7 C6 117.37(7)
C8 C7 C6 114.47(7)
N C7 H7 108.6(6)
C8 C7 H7 106.3(6)
C6 C7 H7 108.0(6)
C7 C8 C3 112.84(7)
C7 C8 C9 102.45(7)
C3 C8 C9 111.50(7)
C7 C8 H8 109.9(6)
C3 C8 H8 109.0(6)
C9 C8 H8 111.1(6)
C10 C9 C8 104.00(7)
C10 C9 H9A 110.8(7)
C8 C9 H9A 109.6(7)
C10 C9 H9B 111.5(7)
C8 C9 H9B 113.0(7)
H9A C9 H9B 107.9(10)
N C10 C9 104.85(7)
N C10 H10A 110.6(6)
C9 C10 H10A 114.2(6)
N C10 H10B 110.7(7)
C9 C10 H10B 110.2(7)
H10A C10 H10B 106.3(9)
N C11 C12 112.34(8)
N C11 H11A 106.2(7)
C12 C11 H11A 109.5(7)
N C11 H11B 109.3(7)
C12 C11 H11B 111.2(7)
H11A C11 H11B 107.9(9)
C11 C12 C13 117.03(8)
C11 C12 H12A 107.2(7)
C13 C12 H12A 109.1(7)
C11 C12 H12B 106.7(7)
C13 C12 H12B 109.8(7)
H12A C12 H12B 106.4(10)
C14 C13 C12 116.86(8)
C14 C13 H13A 107.8(7)
C12 C13 H13A 108.6(7)
C14 C13 H13B 106.9(7)
C12 C13 H13B 109.3(7)
H13A C13 H13B 106.9(10)
C13 C14 C6 117.85(7)
C13 C14 H14A 108.8(7)
C6 C14 H14A 109.6(6)
C13 C14 H14B 110.8(7)
C6 C14 H14B 106.3(7)
H14A C14 H14B 102.3(10)
C2 C15 H15A 110.5(7)
C2 C15 H15B 112.1(7)
H15A C15 H15B 107.2(10)
C2 C15 H15C 110.8(7)
H15A C15 H15C 108.8(10)
H15B C15 H15C 107.2(10)
C17 C16 C5 113.85(8)
C17 C16 H16A 107.9(7)
C5 C16 H16A 109.4(7)
C17 C16 H16B 109.8(7)
C5 C16 H16B 109.2(8)
H16A C16 H16B 106.3(10)
C16 C17 H17A 111.0(8)
C16 C17 H17B 111.6(7)
H17A C17 H17B 108.4(10)
C16 C17 H17C 111.2(7)
H17A C17 H17C 104.9(11)
H17B C17 H17C 109.4(10)

loop_
_geom_bond_atom_site_label_1
_geom_bond_atom_site_label_2
_geom_bond_distance
O1 C1 1.3530(11)
O1 C4 1.4765(10)
O2 C1 1.2055(11)
N C11 1.4618(11)
N C7 1.4663(11)
N C10 1.4734(11)
C1 C2 1.5169(12)
C2 C15 1.5209(12)
C2 C3 1.5397(12)
C2 H2 0.970(11)
C3 C4 1.5270(12)
C3 C8 1.5392(12)
C3 H3 0.984(12)
C4 C5 1.5184(12)
C4 H4 0.991(11)
C5 C6 1.5331(12)
C5 C16 1.5356(12)
C5 H5 0.994(11)
C6 C7 1.5309(12)
C6 C14 1.5388(12)
C6 H6 0.995(11)
C7 C8 1.5295(12)
C7 H7 1.023(11)
C8 C9 1.5493(12)
C8 H8 0.999(11)
C9 C10 1.5378(13)
C9 H9A 0.998(12)
C9 H9B 0.988(13)
C10 H10A 1.002(11)
C10 H10B 0.991(11)
C11 C12 1.5282(13)
C11 H11A 1.000(12)
C11 H11B 1.010(12)
C12 C13 1.5381(13)
C12 H12A 0.997(13)
C12 H12B 1.003(11)
C13 C14 1.5347(13)
C13 H13A 1.002(13)
C13 H13B 0.992(12)
C14 H14A 0.993(12)
C14 H14B 0.977(13)
C15 H15A 0.986(12)
C15 H15B 0.987(13)
C15 H15C 0.970(13)
C16 C17 1.5237(13)
C16 H16A 0.999(12)
C16 H16B 0.974(13)
C17 H17A 0.963(14)
C17 H17B 1.011(14)
C17 H17C 0.967(14)

loop_
_geom_torsion_atom_site_label_1
_geom_torsion_atom_site_label_2
_geom_torsion_atom_site_label_3
_geom_torsion_atom_site_label_4
_geom_torsion
C4 O1 C1 O2 178.60(8)
C4 O1 C1 C2 -0.77(9)
O2 C1 C2 C15 26.89(13)
O1 C1 C2 C15 -153.80(8)
O2 C1 C2 C3 155.81(9)
O1 C1 C2 C3 -24.88(9)
C1 C2 C3 C4 38.49(8)
C15 C2 C3 C4 163.75(8)
C1 C2 C3 C8 -81.82(8)
C15 C2 C3 C8 43.44(10)
C1 O1 C4 C5 153.20(7)
C1 O1 C4 C3 26.60(8)
C8 C3 C4 O1 78.52(8)
C2 C3 C4 O1 -40.09(7)
C8 C3 C4 C5 -43.04(10)
C2 C3 C4 C5 -161.66(7)
O1 C4 C5 C6 -70.37(8)
C3 C4 C5 C6 47.76(10)
O1 C4 C5 C16 55.55(9)
C3 C4 C5 C16 173.68(7)
C4 C5 C6 C7 -51.76(9)
C16 C5 C6 C7 -176.82(7)
C4 C5 C6 C14 178.44(7)
C16 C5 C6 C14 53.38(10)
C11 N C7 C8 171.89(7)
C10 N C7 C8 50.57(7)
C11 N C7 C6 -62.65(10)
C10 N C7 C6 176.03(7)
C5 C6 C7 N -64.48(9)
C14 C6 C7 N 67.02(9)
C5 C6 C7 C8 54.20(9)
C14 C6 C7 C8 -174.30(7)
N C7 C8 C3 79.22(8)
C6 C7 C8 C3 -48.15(9)
N C7 C8 C9 -40.80(8)
C6 C7 C8 C9 -168.17(7)
C4 C3 C8 C7 41.27(10)
C2 C3 C8 C7 152.59(7)
C4 C3 C8 C9 155.93(7)
C2 C3 C8 C9 -92.74(8)
C7 C8 C9 C10 16.23(9)
C3 C8 C9 C10 -104.72(8)
C11 N C10 C9 -164.28(7)
C7 N C10 C9 -40.12(8)
C8 C9 C10 N 13.80(9)
C7 N C11 C12 80.28(9)
C10 N C11 C12 -163.43(7)
N C11 C12 C13 -81.14(10)
C11 C12 C13 C14 26.39(12)
C12 C13 C14 C6 46.04(12)
C7 C6 C14 C13 -80.60(10)
C5 C6 C14 C13 49.34(11)
C4 C5 C16 C17 60.93(10)
C6 C5 C16 C17 -174.30(8)
